data_4132362
loop_
_publ_author_name
'Liu, Zhonglin'
'Chen, He'
'Lv, Ying'
'Tan, Xinqiang'
'Shen, Haigen'
'Yu, Hai-Zhu'
'Li, Chaozhong'

_publ_section_title
;
 Radical Carbofluorination of Unactivated Alkenes with Fluoride Ions.
;
_journal_issue 19
_journal_name_full 'Journal of the American Chemical Society'
_journal_page_first 6169
_journal_page_last 6175
_journal_paper_doi 10.1021/jacs.8b03077
_journal_volume 140
_journal_year 2018
_chemical_formula_moiety 'C14 H16 F4'
_chemical_formula_sum 'C14 H16 F4'
_chemical_formula_weight 260.27
_space_group_crystal_system monoclinic
_space_group_IT_number 14
_space_group_name_Hall '-P 2ybc'
_space_group_name_H-M_alt 'P 1 21/c 1'
_atom_sites_solution_hydrogens geom
_atom_sites_solution_primary dual
_audit_creation_date 2018-04-24
_audit_creation_method
;
Olex2 1.2
(compiled 2018.04.03 svn.r3497 for OlexSys, GUI svn.r5486)
;
_cell_angle_alpha 90
_cell_angle_beta 97.3130(10)
_cell_angle_gamma 90
_cell_formula_units_Z 4
_cell_length_a 12.9375(2)
_cell_length_b 9.6105(2)
_cell_length_c 10.1863(2)
_cell_measurement_reflns_used 5476
_cell_measurement_temperature 170(2)
_cell_measurement_theta_max 54.917
_cell_measurement_theta_min 5.003
_cell_volume 1256.22(4)
_computing_cell_refinement 'SAINT v8.37A (Bruker, 2015)'
_computing_data_reduction 'SAINT v8.37A (Bruker, 2015)'
_computing_molecular_graphics 'Olex2 (Dolomanov et al., 2009)'
_computing_publication_material 'Olex2 (Dolomanov et al., 2009)'
_computing_structure_refinement 'ShelXL (Sheldrick, 2015)'
_computing_structure_solution 'ShelXT (Sheldrick, 2015)'
_diffrn_ambient_temperature 170.01
_diffrn_measured_fraction_theta_full 0.977
_diffrn_measured_fraction_theta_max 0.975
_diffrn_measurement_device_type 'Bruker D8 Venture'
_diffrn_measurement_method '\f and \w scans'
_diffrn_radiation_type GaK\a
_diffrn_radiation_wavelength 1.34139
_diffrn_reflns_av_R_equivalents 0.0219
_diffrn_reflns_av_unetI/netI 0.0220
_diffrn_reflns_Laue_measured_fraction_full 0.977
_diffrn_reflns_Laue_measured_fraction_max 0.975
_diffrn_reflns_limit_h_max 15
_diffrn_reflns_limit_h_min -13
_diffrn_reflns_limit_k_max 11
_diffrn_reflns_limit_k_min -10
_diffrn_reflns_limit_l_max 12
_diffrn_reflns_limit_l_min -12
_diffrn_reflns_number 7522
_diffrn_reflns_point_group_measured_fraction_full 0.977
_diffrn_reflns_point_group_measured_fraction_max 0.975
_diffrn_reflns_theta_full 53.594
_diffrn_reflns_theta_max 54.920
_diffrn_reflns_theta_min 5.002
_diffrn_standards_number 0
_exptl_absorpt_coefficient_mu 0.665
_exptl_absorpt_correction_T_max 0.7508
_exptl_absorpt_correction_T_min 0.5956
_exptl_absorpt_correction_type multi-scan
_exptl_absorpt_process_details
'SADABS-2016/2 (Bruker,2016/2) was used for absorption correction. wR2(int) was 0.0864 before and 0.0378 after correction. The Ratio of minimum to maximum transmission is 0.7933. The \l/2 correction factor is Not present.'
_exptl_crystal_colour colourless
_exptl_crystal_density_diffrn 1.376
_exptl_crystal_description plate
_exptl_crystal_F_000 544
_exptl_crystal_size_max 0.12
_exptl_crystal_size_mid 0.1
_exptl_crystal_size_min 0.02
_refine_diff_density_max 0.237
_refine_diff_density_min -0.254
_refine_diff_density_rms 0.035
_refine_ls_extinction_method none
_refine_ls_goodness_of_fit_ref 1.062
_refine_ls_hydrogen_treatment constr
_refine_ls_matrix_type full
_refine_ls_number_parameters 163
_refine_ls_number_reflns 2336
_refine_ls_number_restraints 0
_refine_ls_restrained_S_all 1.062
_refine_ls_R_factor_all 0.0447
_refine_ls_R_factor_gt 0.0407
_refine_ls_shift/su_max 0.000
_refine_ls_shift/su_mean 0.000
_refine_ls_structure_factor_coef Fsqd
_refine_ls_weighting_details 'w=1/[\s^2^(Fo^2^)+(0.0510P)^2^+0.4621P] where P=(Fo^2^+2Fc^2^)/3'
_refine_ls_weighting_scheme calc
_refine_ls_wR_factor_gt 0.1053
_refine_ls_wR_factor_ref 0.1089
_reflns_Friedel_coverage 0.000
_reflns_number_gt 2108
_reflns_number_total 2336
_reflns_threshold_expression 'I > 2\s(I)'
_cod_data_source_file ja8b03077_si_003.cif
_cod_data_source_block mjl18155
_cod_database_code 4132362
_shelx_shelxl_version_number 2016/6
_shelx_space_group_comment
;
The symmetry employed for this shelxl refinement is uniquely defined
by the following loop, which should always be used as a source of
symmetry information in preference to the above space-group names.
They are only intended as comments.
;
_shelx_estimated_absorpt_t_max 0.987
_shelx_estimated_absorpt_t_min 0.924
_olex2_refinement_description
;
1. Fixed Uiso
 At 1.2 times of:
  All C(H) groups, All C(H,H) groups
2.a Ternary CH refined with riding coordinates:
 C4(H4)
2.b Secondary CH2 refined with riding coordinates:
 C2(H2A,H2B), C3(H3A,H3B), C5(H5A,H5B), C6(H6A,H6B), C7(H7A,H7B)
2.c Aromatic/amide H refined with riding coordinates:
 C10(H10), C11(H11), C12(H12), C13(H13), C14(H14)
;
_olex2_submission_special_instructions 'No special instructions were received'

loop_
_space_group_symop_operation_xyz
'x, y, z'
'-x, y+1/2, -z+1/2'
'-x, -y, -z'
'x, -y-1/2, z-1/2'

loop_
_atom_site_label
_atom_site_type_symbol
_atom_site_fract_x
_atom_site_fract_y
_atom_site_fract_z
_atom_site_U_iso_or_equiv
_atom_site_adp_type
_atom_site_occupancy
_atom_site_site_symmetry_order
_atom_site_calc_flag
_atom_site_refinement_flags_posn
F1 F 0.17642(6) 0.41045(10) 0.50871(8) 0.0419(3) Uani 1 1 d .
F2 F -0.00276(9) 0.25278(13) 0.45459(10) 0.0652(4) Uani 1 1 d .
F3 F -0.11124(7) 0.27010(11) 0.59404(10) 0.0521(3) Uani 1 1 d .
F4 F 0.01498(8) 0.12753(10) 0.63035(14) 0.0663(4) Uani 1 1 d .
C1 C 0.16938(10) 0.37533(13) 0.64242(12) 0.0259(3) Uani 1 1 d .
C2 C 0.21844(11) 0.49463(14) 0.72609(15) 0.0339(3) Uani 1 1 d .
H2A H 0.204204 0.481669 0.818522 0.041 Uiso 1 1 calc R
H2B H 0.185143 0.582853 0.693158 0.041 Uiso 1 1 calc R
C3 C 0.33618(10) 0.50655(13) 0.72478(14) 0.0307(3) Uani 1 1 d .
H3A H 0.350771 0.531864 0.634735 0.037 Uiso 1 1 calc R
H3B H 0.364232 0.581161 0.786255 0.037 Uiso 1 1 calc R
C4 C 0.39001(10) 0.36925(14) 0.76612(13) 0.0283(3) Uani 1 1 d .
H4 H 0.371120 0.344663 0.855442 0.034 Uiso 1 1 calc R
C5 C 0.34526(11) 0.25616(14) 0.66981(18) 0.0383(4) Uani 1 1 d .
H5A H 0.380114 0.166556 0.694698 0.046 Uiso 1 1 calc R
H5B H 0.359524 0.280220 0.579339 0.046 Uiso 1 1 calc R
C6 C 0.22776(11) 0.24001(14) 0.67050(17) 0.0365(3) Uani 1 1 d .
H6A H 0.200898 0.170423 0.602994 0.044 Uiso 1 1 calc R
H6B H 0.214408 0.204468 0.757996 0.044 Uiso 1 1 calc R
C7 C 0.05323(10) 0.36783(14) 0.65592(13) 0.0301(3) Uani 1 1 d .
H7A H 0.046275 0.358578 0.751197 0.036 Uiso 1 1 calc R
H7B H 0.021452 0.457944 0.625974 0.036 Uiso 1 1 calc R
C8 C -0.00960(11) 0.25496(16) 0.58382(16) 0.0365(3) Uani 1 1 d .
C9 C 0.50761(10) 0.37770(13) 0.77802(13) 0.0270(3) Uani 1 1 d .
C10 C 0.56737(11) 0.36401(14) 0.90063(13) 0.0305(3) Uani 1 1 d .
H10 H 0.533558 0.352112 0.977364 0.037 Uiso 1 1 calc R
C11 C 0.67530(11) 0.36733(14) 0.91342(14) 0.0337(3) Uani 1 1 d .
H11 H 0.714558 0.357007 0.998232 0.040 Uiso 1 1 calc R
C12 C 0.72598(11) 0.38562(14) 0.80306(15) 0.0331(3) Uani 1 1 d .
H12 H 0.799949 0.387523 0.811569 0.040 Uiso 1 1 calc R
C13 C 0.66786(11) 0.40116(15) 0.67990(15) 0.0343(3) Uani 1 1 d .
H13 H 0.702062 0.414743 0.603712 0.041 Uiso 1 1 calc R
C14 C 0.55997(11) 0.39694(14) 0.66763(13) 0.0314(3) Uani 1 1 d .
H14 H 0.520947 0.407315 0.582669 0.038 Uiso 1 1 calc R

loop_
_atom_site_aniso_label
_atom_site_aniso_U_11
_atom_site_aniso_U_22
_atom_site_aniso_U_33
_atom_site_aniso_U_23
_atom_site_aniso_U_13
_atom_site_aniso_U_12
F1 0.0354(5) 0.0641(6) 0.0264(4) 0.0081(4) 0.0051(3) -0.0103(4)
F2 0.0580(7) 0.0965(9) 0.0422(6) -0.0280(5) 0.0106(5) -0.0302(6)
F3 0.0243(5) 0.0623(6) 0.0698(7) -0.0063(5) 0.0062(4) -0.0072(4)
F4 0.0411(6) 0.0361(5) 0.1188(10) 0.0077(6) -0.0012(6) -0.0097(4)
C1 0.0275(7) 0.0286(7) 0.0221(6) 0.0016(5) 0.0046(5) -0.0013(5)
C2 0.0276(7) 0.0294(7) 0.0439(8) -0.0072(6) 0.0017(6) 0.0024(5)
C3 0.0277(7) 0.0248(7) 0.0385(7) -0.0052(5) 0.0001(6) -0.0008(5)
C4 0.0259(7) 0.0308(7) 0.0283(6) 0.0056(5) 0.0037(5) 0.0002(5)
C5 0.0267(7) 0.0237(7) 0.0644(10) -0.0052(6) 0.0052(7) 0.0011(5)
C6 0.0285(7) 0.0251(7) 0.0554(9) -0.0010(6) 0.0035(6) -0.0022(5)
C7 0.0274(7) 0.0352(7) 0.0277(6) 0.0003(5) 0.0042(5) 0.0002(5)
C8 0.0280(7) 0.0400(8) 0.0420(8) -0.0015(6) 0.0069(6) -0.0040(6)
C9 0.0269(7) 0.0224(6) 0.0310(7) 0.0024(5) 0.0019(5) 0.0002(5)
C10 0.0322(7) 0.0305(7) 0.0285(7) 0.0000(5) 0.0025(5) 0.0024(5)
C11 0.0313(7) 0.0326(7) 0.0348(7) -0.0035(6) -0.0044(6) 0.0034(6)
C12 0.0249(7) 0.0274(7) 0.0466(8) -0.0034(6) 0.0027(6) 0.0005(5)
C13 0.0330(7) 0.0336(7) 0.0379(8) 0.0022(6) 0.0104(6) -0.0024(6)
C14 0.0316(7) 0.0331(7) 0.0292(7) 0.0059(5) 0.0024(5) -0.0015(5)

loop_
_atom_type_symbol
_atom_type_description
_atom_type_scat_dispersion_real
_atom_type_scat_dispersion_imag
_atom_type_scat_source
C C 0.0148 0.0070 'International Tables Vol C Tables 4.2.6.8 and 6.1.1.4'
H H 0.0000 0.0000 'International Tables Vol C Tables 4.2.6.8 and 6.1.1.4'
F F 0.0599 0.0411 'International Tables Vol C Tables 4.2.6.8 and 6.1.1.4'

loop_
_geom_angle_atom_site_label_1
_geom_angle_atom_site_label_2
_geom_angle_atom_site_label_3
_geom_angle
F1 C1 C2 106.63(11)
F1 C1 C6 107.15(11)
F1 C1 C7 106.38(10)
C2 C1 C7 109.30(11)
C6 C1 C2 112.34(11)
C6 C1 C7 114.55(11)
C1 C2 H2A 108.9
C1 C2 H2B 108.9
C1 C2 C3 113.40(11)
H2A C2 H2B 107.7
C3 C2 H2A 108.9
C3 C2 H2B 108.9
C2 C3 H3A 109.5
C2 C3 H3B 109.5
H3A C3 H3B 108.1
C4 C3 C2 110.66(11)
C4 C3 H3A 109.5
C4 C3 H3B 109.5
C3 C4 H4 107.4
C3 C4 C5 108.39(11)
C5 C4 H4 107.4
C9 C4 C3 113.24(11)
C9 C4 H4 107.4
C9 C4 C5 112.62(11)
C4 C5 H5A 109.3
C4 C5 H5B 109.3
C4 C5 C6 111.41(12)
H5A C5 H5B 108.0
C6 C5 H5A 109.3
C6 C5 H5B 109.3
C1 C6 C5 112.62(11)
C1 C6 H6A 109.1
C1 C6 H6B 109.1
C5 C6 H6A 109.1
C5 C6 H6B 109.1
H6A C6 H6B 107.8
C1 C7 H7A 107.8
C1 C7 H7B 107.8
H7A C7 H7B 107.1
C8 C7 C1 118.07(11)
C8 C7 H7A 107.8
C8 C7 H7B 107.8
F2 C8 F3 105.55(12)
F2 C8 F4 107.06(13)
F2 C8 C7 113.44(12)
F3 C8 C7 111.18(12)
F4 C8 F3 105.27(12)
F4 C8 C7 113.67(13)
C10 C9 C4 120.40(12)
C10 C9 C14 117.70(12)
C14 C9 C4 121.89(12)
C9 C10 H10 119.3
C11 C10 C9 121.41(13)
C11 C10 H10 119.3
C10 C11 H11 119.9
C12 C11 C10 120.18(13)
C12 C11 H11 119.9
C11 C12 H12 120.3
C11 C12 C13 119.39(13)
C13 C12 H12 120.3
C12 C13 H13 119.9
C12 C13 C14 120.17(13)
C14 C13 H13 119.9
C9 C14 H14 119.4
C13 C14 C9 121.15(13)
C13 C14 H14 119.4

loop_
_geom_bond_atom_site_label_1
_geom_bond_atom_site_label_2
_geom_bond_distance
F1 C1 1.4174(14)
F2 C8 1.3307(18)
F3 C8 1.3402(17)
F4 C8 1.3369(18)
C1 C2 1.5185(18)
C1 C6 1.5127(18)
C1 C7 1.5281(17)
C2 H2A 0.9900
C2 H2B 0.9900
C2 C3 1.5294(18)
C3 H3A 0.9900
C3 H3B 0.9900
C3 C4 1.5261(18)
C4 H4 1.0000
C4 C5 1.528(2)
C4 C9 1.5129(18)
C5 H5A 0.9900
C5 H5B 0.9900
C5 C6 1.5289(19)
C6 H6A 0.9900
C6 H6B 0.9900
C7 H7A 0.9900
C7 H7B 0.9900
C7 C8 1.492(2)
C9 C10 1.3889(18)
C9 C14 1.3969(19)
C10 H10 0.9500
C10 C11 1.3861(19)
C11 H11 0.9500
C11 C12 1.383(2)
C12 H12 0.9500
C12 C13 1.386(2)
C13 H13 0.9500
C13 C14 1.3862(19)
C14 H14 0.9500
